data_4074618
loop_
_publ_author_name
'Yin, Gang-Qiang'
'Wei, Qiao-Hua'
'Zhang, Li-Yi'
'Chen, Zhong-Ning'

_publ_section_title
;
 Luminescent PtII&#x2212;MI(M = Cu, Ag, Au) Heteronuclear Alkynyl
 Complexes Prepared by Reaction of [Pt(C&#x22EE;CR)4]2-with
 [M2(dppm)2]2+(dppm = Bis(diphenylphosphino)methane)
;
_journal_issue 3
_journal_name_full Organometallics
_journal_page_first 580
_journal_paper_doi 10.1021/om050620e
_journal_volume 25
_journal_year 2006
_chemical_formula_sum 'C76 H79 Ag1.5 Cl2 F9 O3 P4 Pt Sb1.5'
_chemical_formula_weight 1945.69
_chemical_name_systematic
;
 ?
;
_space_group_IT_number 15
_symmetry_cell_setting monoclinic
_symmetry_space_group_name_Hall '-C 2yc'
_symmetry_space_group_name_H-M 'C 1 2/c 1'
_atom_sites_solution_hydrogens geom
_atom_sites_solution_primary direct
_atom_sites_solution_secondary difmap
_audit_creation_method SHELXL-97
_cell_angle_alpha 90.00
_cell_angle_beta 129.4980(10)
_cell_angle_gamma 90.00
_cell_formula_units_Z 8
_cell_length_a 38.31670(10)
_cell_length_b 20.9887(2)
_cell_length_c 29.0955(2)
_cell_measurement_reflns_used 8192
_cell_measurement_temperature 293(2)
_cell_measurement_theta_max 25.00
_cell_measurement_theta_min 1.19
_cell_volume 18055.9(3)
_computing_cell_refinement 'Siemens SMART & SAINT'
_computing_data_collection 'Siemens SMART'
_computing_data_reduction 'Siemens XPREP'
_computing_molecular_graphics 'Bruker SHELXTL'
_computing_publication_material 'Bruker SHELXTL'
_computing_structure_refinement 'Siemens SHELXTL'
_computing_structure_solution 'Siemens SHELXTL'
_diffrn_ambient_temperature 293(2)
_diffrn_measured_fraction_theta_full 0.973
_diffrn_measured_fraction_theta_max 0.973
_diffrn_measurement_device_type 'Siemens SMART CCD'
_diffrn_measurement_method 'phi and omega scans'
_diffrn_radiation_monochromator graphite
_diffrn_radiation_source 'fine-focus sealed tube'
_diffrn_radiation_type MoK\a
_diffrn_radiation_wavelength 0.71073
_diffrn_reflns_av_R_equivalents 0.0490
_diffrn_reflns_av_sigmaI/netI 0.0726
_diffrn_reflns_limit_h_max 26
_diffrn_reflns_limit_h_min -44
_diffrn_reflns_limit_k_max 23
_diffrn_reflns_limit_k_min -24
_diffrn_reflns_limit_l_max 34
_diffrn_reflns_limit_l_min -13
_diffrn_reflns_number 26898
_diffrn_reflns_theta_full 25.00
_diffrn_reflns_theta_max 25.00
_diffrn_reflns_theta_min 1.19
_diffrn_standards_decay_% none
_diffrn_standards_interval_count none
_diffrn_standards_interval_time none
_diffrn_standards_number none
_exptl_absorpt_coefficient_mu 2.497
_exptl_absorpt_correction_T_max 1.0000
_exptl_absorpt_correction_T_min .6304
_exptl_absorpt_correction_type empirical
_exptl_absorpt_process_details 'SADABS (Sheldrick, 1996)'
_exptl_crystal_colour orange
_exptl_crystal_density_diffrn 1.432
_exptl_crystal_density_method 'not measured'
_exptl_crystal_description prism
_exptl_crystal_F_000 7672
_exptl_crystal_size_max .82
_exptl_crystal_size_mid .80
_exptl_crystal_size_min .72
_refine_diff_density_max 1.251
_refine_diff_density_min -1.406
_refine_diff_density_rms 0.348
_refine_ls_extinction_method none
_refine_ls_goodness_of_fit_ref 1.165
_refine_ls_hydrogen_treatment constr
_refine_ls_matrix_type full
_refine_ls_number_parameters 880
_refine_ls_number_reflns 15492
_refine_ls_number_restraints 84
_refine_ls_restrained_S_all 1.163
_refine_ls_R_factor_all 0.1482
_refine_ls_R_factor_gt 0.0790
_refine_ls_shift/su_max 0.001
_refine_ls_shift/su_mean 0.000
_refine_ls_structure_factor_coef Fsqd
_refine_ls_weighting_details 'calc w=1/[\s^2^(Fo^2^)+(0.0961P)^2^+266.7663P] where P=(Fo^2^+2Fc^2^)/3'
_refine_ls_weighting_scheme calc
_refine_ls_wR_factor_gt 0.1947
_refine_ls_wR_factor_ref 0.2535
_reflns_number_gt 9365
_reflns_number_total 15492
_reflns_threshold_expression >2sigma(I)
_cod_data_source_file om050620esi20051124_094200.cif
_cod_data_source_block Compoumd_13
_cod_depositor_comments
;
The following automatic conversions were performed:

'_symmetry_cell_setting' value 'Monoclinic' changed to 'monoclinic'
according to /home/saulius/struct/CIF-dictionaries/cif_core.dic
dictionary named 'cif_core.dic' version 2.4.1 from 2010-06-29.

Automatic conversion script
Id: cif_fix_values 1715 2011-07-08 13:25:40Z adriana 
;
_cod_original_cell_volume 18055.8(2)
_cod_original_sg_symbol_H-M C2/c
_cod_original_formula_sum 'C76 H79 Ag1.50 Cl2 F9 O3 P4 Pt Sb1.50'
_cod_database_code 4074618

loop_
_symmetry_equiv_pos_as_xyz
'x, y, z'
'-x, y, -z+1/2'
'x+1/2, y+1/2, z'
'-x+1/2, y+1/2, -z+1/2'
'-x, -y, -z'
'x, -y, z-1/2'
'-x+1/2, -y+1/2, -z'
'x+1/2, -y+1/2, z-1/2'

loop_
_atom_site_label
_atom_site_type_symbol
_atom_site_fract_x
_atom_site_fract_y
_atom_site_fract_z
_atom_site_U_iso_or_equiv
_atom_site_adp_type
_atom_site_occupancy
_atom_site_symmetry_multiplicity
_atom_site_calc_flag
_atom_site_refinement_flags
_atom_site_disorder_assembly
_atom_site_disorder_group
Pt Pt 0.778020(18) 0.09631(3) 0.06960(2) 0.05506(19) Uani 1 1 d . . .
Ag1 Ag 0.83548(4) -0.01363(6) 0.14846(5) 0.0770(4) Uani 1 1 d . . .
Ag2 Ag 0.7500 0.2500 0.0000 0.0730(5) Uani 1 2 d S . .
Sb1 Sb 0.74800(6) -0.37166(7) 0.17572(7) 0.1075(5) Uani 1 1 d D . .
Sb2 Sb 1.0000 0.10222(9) 0.2500 0.0871(5) Uani 1 2 d S . .
Cl01 Cl 0.9549(6) -0.2078(9) 0.4542(9) 0.353(9) Uiso 1 1 d D . .
C01 C 0.9220(15) -0.1817(13) 0.3800(12) 0.31(3) Uiso 1 1 d D . .
H01A H 0.8903 -0.1932 0.3564 0.376 Uiso 1 1 calc R . .
H01B H 0.9337 -0.1959 0.3604 0.376 Uiso 1 1 calc R . .
Cl02 Cl 0.9319(6) -0.0992(9) 0.3986(8) 0.344(9) Uiso 1 1 d D . .
P1 P 0.83068(14) -0.06961(19) 0.07265(17) 0.0633(10) Uani 1 1 d . . .
P2 P 0.77642(12) 0.04811(17) -0.00403(15) 0.0563(9) Uani 1 1 d . . .
P3 P 0.82826(14) 0.01129(19) 0.22253(17) 0.0644(10) Uani 1 1 d . . .
P4 P 0.77789(13) 0.13121(17) 0.14526(16) 0.0578(9) Uani 1 1 d . . .
F11 F 0.7645(17) -0.425(3) 0.2350(19) 0.35(6) Uani 0.46(5) 1 d PD A 1
F12 F 0.7332(17) -0.315(4) 0.207(4) 0.27(5) Uani 0.46(5) 1 d PD A 1
F13 F 0.7227(11) -0.302(3) 0.129(5) 0.30(4) Uani 0.54(5) 1 d PD A 1
F14 F 0.7490(19) -0.405(4) 0.120(3) 0.36(7) Uani 0.46(5) 1 d PD A 1
F11' F 0.7508(18) -0.371(4) 0.2397(16) 0.26(4) Uani 0.54(5) 1 d PD A 2
F12' F 0.7247(13) -0.297(3) 0.163(3) 0.25(5) Uani 0.46(5) 1 d PD A 2
F13' F 0.7347(16) -0.356(3) 0.1050(14) 0.27(4) Uani 0.54(5) 1 d PD A 2
F14' F 0.7659(14) -0.4492(18) 0.182(3) 0.28(4) Uani 0.54(5) 1 d PD A 2
F15 F 0.6934(7) -0.4105(12) 0.1344(9) 0.251(12) Uani 1 1 d D A .
F16 F 0.8027(5) -0.3337(9) 0.2173(8) 0.193(7) Uani 1 1 d D A .
F21 F 0.9376(4) 0.1023(8) 0.2020(6) 0.157(5) Uani 1 1 d . . .
F22 F 0.9927(6) 0.1039(17) 0.1843(7) 0.299(17) Uani 1 1 d . . .
F23 F 1.0087(9) 0.0207(12) 0.2377(16) 0.148(13) Uani 0.50 1 d P . .
F24 F 1.0082(11) 0.1851(11) 0.2381(16) 0.147(13) Uani 0.50 1 d P . .
O1 O 0.8735(17) -0.562(3) 0.327(2) 0.217(19) Uiso 0.50 1 d PD . .
O2 O 0.909(3) -0.483(4) 0.391(4) 0.38(4) Uiso 0.50 1 d PD . .
O3 O 0.9334(19) -0.178(3) 0.253(2) 0.48(3) Uiso 1 1 d . . .
O4 O 0.922(2) -0.373(3) 0.221(3) 0.56(4) Uiso 1 1 d . . .
C1 C 0.7805(5) -0.0399(7) 0.0007(6) 0.066(4) Uani 1 1 d . . .
H1A H 0.7538 -0.0568 -0.0068 0.079 Uiso 1 1 calc R . .
H1B H 0.7809 -0.0557 -0.0304 0.079 Uiso 1 1 calc R . .
C2 C 0.7812(5) 0.0668(7) 0.1906(6) 0.065(4) Uani 1 1 d . . .
H2A H 0.7835 0.0857 0.2228 0.077 Uiso 1 1 calc R . .
H2B H 0.7532 0.0428 0.1660 0.077 Uiso 1 1 calc R . .
C02 C 0.866(3) -0.516(3) 0.356(3) 0.42(4) Uiso 1 1 d D . .
C11 C 0.8050(4) 0.1767(6) 0.0680(6) 0.056(3) Uani 1 1 d . . .
C12 C 0.8255(5) 0.2251(7) 0.0705(6) 0.060(3) Uani 1 1 d . . .
C13 C 0.8587(5) 0.2702(7) 0.0833(6) 0.063(4) Uani 1 1 d . . .
C14 C 0.9050(6) 0.2542(9) 0.1255(9) 0.103(6) Uani 1 1 d . . .
H14A H 0.9127 0.2153 0.1451 0.124 Uiso 1 1 calc R . .
C15 C 0.9389(6) 0.2933(10) 0.1388(11) 0.132(10) Uani 1 1 d . . .
H15A H 0.9691 0.2815 0.1673 0.159 Uiso 1 1 calc R . .
C16 C 0.9277(6) 0.3495(11) 0.1096(11) 0.124(8) Uani 1 1 d . B .
C17 C 0.8834(6) 0.3674(8) 0.0685(8) 0.099(6) Uani 1 1 d . . .
H17A H 0.8763 0.4062 0.0489 0.119 Uiso 1 1 calc R . .
C18 C 0.8486(5) 0.3287(7) 0.0556(7) 0.077(4) Uani 1 1 d . . .
H18A H 0.8187 0.3420 0.0283 0.092 Uiso 1 1 calc R . .
C19 C 0.9678(10) 0.3900(13) 0.1224(11) 0.165(11) Uiso 1 1 d D . .
C20 C 1.0093(13) 0.396(2) 0.1891(13) 0.156(10) Uiso 0.56(3) 1 d PD B 1
H20A H 1.0322 0.4214 0.1933 0.234 Uiso 0.56(3) 1 calc PR B 1
H20B H 1.0211 0.3548 0.2058 0.234 Uiso 0.56(3) 1 calc PR B 1
H20C H 1.0004 0.4169 0.2097 0.234 Uiso 0.56(3) 1 calc PR B 1
C20' C 1.0176(12) 0.367(3) 0.1653(19) 0.156(10) Uiso 0.44 1 d PD B 2
H20D H 1.0365 0.3984 0.1666 0.234 Uiso 0.44(3) 1 calc PR B 2
H20E H 1.0201 0.3274 0.1514 0.234 Uiso 0.44(3) 1 calc PR B 2
H20F H 1.0269 0.3616 0.2044 0.234 Uiso 0.44(3) 1 calc PR B 2
C21 C 0.9549(14) 0.4568(16) 0.0946(18) 0.156(10) Uiso 0.56(3) 1 d PD B 1
H21A H 0.9813 0.4776 0.1045 0.234 Uiso 0.56(3) 1 calc PR B 1
H21B H 0.9430 0.4812 0.1097 0.234 Uiso 0.56(3) 1 calc PR B 1
H21C H 0.9324 0.4533 0.0521 0.234 Uiso 0.56(3) 1 calc PR B 1
C21' C 0.9665(18) 0.449(2) 0.154(2) 0.156(10) Uiso 0.44 1 d PD B 2
H21D H 0.9896 0.4789 0.1648 0.234 Uiso 0.44(3) 1 calc PR B 2
H21E H 0.9716 0.4355 0.1895 0.234 Uiso 0.44(3) 1 calc PR B 2
H21F H 0.9374 0.4694 0.1278 0.234 Uiso 0.44(3) 1 calc PR B 2
C22 C 0.9863(15) 0.3540(19) 0.0941(18) 0.156(10) Uiso 0.56(3) 1 d PD B 1
H22A H 1.0107 0.3780 0.1013 0.234 Uiso 0.56(3) 1 calc PR B 1
H22B H 0.9624 0.3496 0.0520 0.234 Uiso 0.56(3) 1 calc PR B 1
H22C H 0.9970 0.3126 0.1119 0.234 Uiso 0.56(3) 1 calc PR B 1
C22' C 0.9592(17) 0.418(3) 0.0666(17) 0.156(10) Uiso 0.44 1 d PD B 2
H22D H 0.9852 0.4413 0.0786 0.234 Uiso 0.44(3) 1 calc PR B 2
H22E H 0.9334 0.4453 0.0459 0.234 Uiso 0.44(3) 1 calc PR B 2
H22F H 0.9536 0.3834 0.0408 0.234 Uiso 0.44(3) 1 calc PR B 2
C31 C 0.7425(5) 0.0219(7) 0.0620(6) 0.060(3) Uani 1 1 d . . .
C32 C 0.7165(5) -0.0202(8) 0.0535(6) 0.069(4) Uani 1 1 d . . .
C33 C 0.6831(5) -0.0661(7) 0.0390(7) 0.068(4) Uani 1 1 d . . .
C34 C 0.6918(7) -0.1117(10) 0.0792(9) 0.112(7) Uani 1 1 d . . .
H34A H 0.7203 -0.1143 0.1164 0.135 Uiso 1 1 calc R . .
C35 C 0.6582(8) -0.1536(10) 0.0643(11) 0.122(8) Uani 1 1 d . . .
H35A H 0.6643 -0.1826 0.0928 0.146 Uiso 1 1 calc R . .
C36 C 0.6167(6) -0.1540(8) 0.0099(9) 0.087(5) Uani 1 1 d . C .
C37 C 0.6111(6) -0.1139(9) -0.0294(8) 0.105(7) Uani 1 1 d . . .
H37A H 0.5836 -0.1144 -0.0680 0.126 Uiso 1 1 calc R . .
C38 C 0.6437(6) -0.0713(8) -0.0164(8) 0.093(6) Uani 1 1 d . . .
H38A H 0.6382 -0.0458 -0.0465 0.111 Uiso 1 1 calc R . .
C39 C 0.5788(7) -0.1984(10) -0.0065(8) 0.114(7) Uiso 1 1 d D . .
C40 C 0.6003(17) -0.2604(18) 0.030(2) 0.11(2) Uiso 0.37(4) 1 d PD C 1
H40A H 0.6291 -0.2673 0.0400 0.172 Uiso 0.37(4) 1 calc PR C 1
H40B H 0.5807 -0.2958 0.0076 0.172 Uiso 0.37(4) 1 calc PR C 1
H40C H 0.6045 -0.2566 0.0665 0.172 Uiso 0.37(4) 1 calc PR C 1
C40' C 0.5883(15) -0.235(2) 0.0460(15) 0.18(2) Uiso 0.63(4) 1 d PD C 2
H40D H 0.5771 -0.2105 0.0623 0.270 Uiso 0.63(4) 1 calc PR C 2
H40E H 0.6203 -0.2410 0.0761 0.270 Uiso 0.63(4) 1 calc PR C 2
H40F H 0.5734 -0.2753 0.0325 0.270 Uiso 0.63(4) 1 calc PR C 2
C41 C 0.5445(19) -0.217(3) -0.0726(13) 0.154(15) Uiso 0.37(4) 1 d PD C 1
H41A H 0.5310 -0.1792 -0.0964 0.232 Uiso 0.37(4) 1 calc PR C 1
H41B H 0.5213 -0.2433 -0.0787 0.232 Uiso 0.37(4) 1 calc PR C 1
H41C H 0.5596 -0.2402 -0.0839 0.232 Uiso 0.37(4) 1 calc PR C 1
C41' C 0.5697(15) -0.2465(18) -0.0533(16) 0.154(15) Uiso 0.63 1 d PD C 2
H41D H 0.5541 -0.2254 -0.0910 0.232 Uiso 0.63(4) 1 calc PR C 2
H41E H 0.5514 -0.2808 -0.0572 0.232 Uiso 0.63(4) 1 calc PR C 2
H41F H 0.5979 -0.2631 -0.0408 0.232 Uiso 0.63(4) 1 calc PR C 2
C42 C 0.554(2) -0.166(3) 0.013(3) 0.18(3) Uiso 0.37(4) 1 d PD C 1
H42A H 0.5400 -0.1272 -0.0096 0.265 Uiso 0.37(4) 1 calc PR C 1
H42B H 0.5747 -0.1564 0.0543 0.265 Uiso 0.37(4) 1 calc PR C 1
H42C H 0.5306 -0.1940 0.0047 0.265 Uiso 0.37(4) 1 calc PR C 1
C42' C 0.5355(12) -0.1582(17) -0.0365(19) 0.161(19) Uiso 0.63(4) 1 d PD C 2
H42D H 0.5366 -0.1218 -0.0556 0.241 Uiso 0.63(4) 1 calc PR C 2
H42E H 0.5334 -0.1441 -0.0069 0.241 Uiso 0.63(4) 1 calc PR C 2
H42F H 0.5095 -0.1836 -0.0657 0.241 Uiso 0.63(4) 1 calc PR C 2
C51 C 0.8170(5) -0.1534(8) 0.0711(7) 0.073(4) Uani 1 1 d . . .
C52 C 0.8322(7) -0.2010(8) 0.0556(10) 0.110(7) Uani 1 1 d . . .
H52A H 0.8492 -0.1919 0.0437 0.132 Uiso 1 1 calc R . .
C53 C 0.8212(10) -0.2651(11) 0.0584(14) 0.148(10) Uani 1 1 d . . .
H53A H 0.8314 -0.2983 0.0485 0.178 Uiso 1 1 calc R . .
C54 C 0.7952(10) -0.2792(11) 0.0759(11) 0.136(9) Uani 1 1 d . . .
H54A H 0.7890 -0.3212 0.0787 0.163 Uiso 1 1 calc R . .
C55 C 0.7799(9) -0.2314(11) 0.0882(11) 0.134(9) Uani 1 1 d . . .
H55A H 0.7627 -0.2408 0.0997 0.161 Uiso 1 1 calc R . .
C56 C 0.7881(7) -0.1684(10) 0.0850(9) 0.100(6) Uani 1 1 d . . .
H56A H 0.7752 -0.1362 0.0917 0.120 Uiso 1 1 calc R . .
C61 C 0.8772(6) -0.0692(7) 0.0712(8) 0.074(4) Uani 1 1 d . . .
C62 C 0.8718(7) -0.0810(8) 0.0204(9) 0.089(5) Uani 1 1 d . . .
H62A H 0.8428 -0.0879 -0.0151 0.107 Uiso 1 1 calc R . .
C63 C 0.9069(11) -0.0830(12) 0.0200(14) 0.126(8) Uani 1 1 d . . .
H63A H 0.9025 -0.0911 -0.0149 0.151 Uiso 1 1 calc R . .
C64 C 0.9485(13) -0.0728(12) 0.072(2) 0.160(15) Uani 1 1 d . . .
H64A H 0.9732 -0.0733 0.0729 0.193 Uiso 1 1 calc R . .
C65 C 0.9555(9) -0.0619(12) 0.1233(15) 0.146(10) Uani 1 1 d . . .
H65A H 0.9848 -0.0572 0.1589 0.176 Uiso 1 1 calc R . .
C66 C 0.9196(8) -0.0578(9) 0.1225(11) 0.103(6) Uani 1 1 d . . .
H66A H 0.9241 -0.0472 0.1570 0.124 Uiso 1 1 calc R . .
C71 C 0.7235(5) 0.0656(8) -0.0767(6) 0.067(4) Uani 1 1 d . . .
C72 C 0.7172(6) 0.1214(8) -0.1047(8) 0.086(5) Uani 1 1 d . . .
H72A H 0.7419 0.1484 -0.0879 0.103 Uiso 1 1 calc R . .
C73 C 0.6762(8) 0.1397(10) -0.1567(9) 0.110(7) Uani 1 1 d . . .
H73A H 0.6735 0.1788 -0.1737 0.133 Uiso 1 1 calc R . .
C74 C 0.6403(9) 0.1021(14) -0.1828(10) 0.137(9) Uani 1 1 d . . .
H74A H 0.6127 0.1143 -0.2184 0.164 Uiso 1 1 calc R . .
C75 C 0.6444(8) 0.0462(15) -0.1572(11) 0.156(11) Uani 1 1 d . . .
H75A H 0.6193 0.0198 -0.1754 0.187 Uiso 1 1 calc R . .
C76 C 0.6865(7) 0.0264(11) -0.1029(9) 0.129(9) Uani 1 1 d . . .
H76A H 0.6889 -0.0123 -0.0855 0.155 Uiso 1 1 calc R . .
C81 C 0.8198(5) 0.0690(6) -0.0088(6) 0.059(3) Uani 1 1 d . . .
C82 C 0.8146(6) 0.0556(7) -0.0596(7) 0.077(4) Uani 1 1 d . . .
H82A H 0.7871 0.0398 -0.0933 0.092 Uiso 1 1 calc R . .
C83 C 0.8506(7) 0.0657(9) -0.0603(9) 0.091(5) Uani 1 1 d . . .
H83A H 0.8465 0.0588 -0.0949 0.109 Uiso 1 1 calc R . .
C84 C 0.8915(7) 0.0859(9) -0.0096(9) 0.091(5) Uani 1 1 d . . .
H84A H 0.9157 0.0911 -0.0093 0.109 Uiso 1 1 calc R . .
C85 C 0.8967(5) 0.0982(8) 0.0401(8) 0.080(5) Uani 1 1 d . . .
H85A H 0.9248 0.1116 0.0743 0.097 Uiso 1 1 calc R . .
C86 C 0.8619(5) 0.0915(7) 0.0417(7) 0.068(4) Uani 1 1 d . . .
H86A H 0.8661 0.1018 0.0760 0.081 Uiso 1 1 calc R . .
C91 C 0.8101(6) -0.0585(7) 0.2411(6) 0.075(4) Uani 1 1 d . . .
C92 C 0.8197(8) -0.1190(10) 0.2334(9) 0.116(7) Uani 1 1 d . . .
H92A H 0.8364 -0.1247 0.2206 0.140 Uiso 1 1 calc R . .
C93 C 0.8043(12) -0.1709(11) 0.2450(14) 0.168(13) Uani 1 1 d . . .
H93A H 0.8096 -0.2114 0.2377 0.202 Uiso 1 1 calc R . .
C94 C 0.7827(12) -0.1665(16) 0.2656(12) 0.159(14) Uani 1 1 d . . .
H94A H 0.7732 -0.2026 0.2734 0.191 Uiso 1 1 calc R . .
C95 C 0.7741(9) -0.1047(13) 0.2755(11) 0.133(9) Uani 1 1 d . . .
H95A H 0.7598 -0.0997 0.2917 0.160 Uiso 1 1 calc R . .
C96 C 0.7868(8) -0.0523(9) 0.2616(9) 0.108(6) Uani 1 1 d . . .
H96A H 0.7794 -0.0119 0.2662 0.129 Uiso 1 1 calc R . .
C101 C 0.8768(5) 0.0446(7) 0.2950(7) 0.069(4) Uani 1 1 d . . .
C102 C 0.9196(6) 0.0418(9) 0.3101(8) 0.094(5) Uani 1 1 d . . .
H10A H 0.9224 0.0247 0.2831 0.112 Uiso 1 1 calc R . .
C103 C 0.9565(7) 0.0633(13) 0.3627(10) 0.122(8) Uani 1 1 d . . .
H10B H 0.9847 0.0603 0.3724 0.146 Uiso 1 1 calc R . .
C104 C 0.9527(9) 0.0888(16) 0.4007(10) 0.157(12) Uani 1 1 d . . .
H10C H 0.9788 0.1012 0.4380 0.188 Uiso 1 1 calc R . .
C105 C 0.9129(11) 0.0973(14) 0.3875(11) 0.159(11) Uani 1 1 d . . .
H10D H 0.9113 0.1189 0.4139 0.191 Uiso 1 1 calc R . .
C106 C 0.8721(7) 0.0733(12) 0.3325(9) 0.129(9) Uani 1 1 d . . .
H10E H 0.8440 0.0773 0.3232 0.154 Uiso 1 1 calc R . .
C111 C 0.8231(5) 0.1827(7) 0.2033(6) 0.064(4) Uani 1 1 d . . .
C112 C 0.8649(5) 0.1826(8) 0.2152(7) 0.079(4) Uani 1 1 d . . .
H11B H 0.8688 0.1590 0.1916 0.094 Uiso 1 1 calc R . .
C113 C 0.9006(6) 0.2189(10) 0.2634(9) 0.101(6) Uani 1 1 d . . .
H11C H 0.9287 0.2204 0.2724 0.121 Uiso 1 1 calc R . .
C114 C 0.8925(9) 0.2535(10) 0.2981(8) 0.123(8) Uani 1 1 d . . .
H11D H 0.9162 0.2756 0.3316 0.147 Uiso 1 1 calc R . .
C115 C 0.8508(8) 0.2551(11) 0.2834(9) 0.109(6) Uani 1 1 d . . .
H11E H 0.8454 0.2809 0.3042 0.131 Uiso 1 1 calc R . .
C116 C 0.8179(6) 0.2184(8) 0.2381(7) 0.085(5) Uani 1 1 d . . .
H11F H 0.7902 0.2172 0.2299 0.102 Uiso 1 1 calc R . .
C121 C 0.7261(5) 0.1738(7) 0.1163(7) 0.067(4) Uani 1 1 d . . .
C122 C 0.6928(7) 0.1471(11) 0.1117(12) 0.138(9) Uani 1 1 d . . .
H12B H 0.6970 0.1070 0.1281 0.165 Uiso 1 1 calc R . .
C123 C 0.6516(8) 0.1782(12) 0.0825(15) 0.175(14) Uani 1 1 d . . .
H12C H 0.6272 0.1580 0.0762 0.210 Uiso 1 1 calc R . .
C124 C 0.6480(8) 0.2391(11) 0.0636(11) 0.123(8) Uani 1 1 d . . .
H12D H 0.6217 0.2618 0.0478 0.147 Uiso 1 1 calc R . .
C125 C 0.6802(7) 0.2668(9) 0.0668(9) 0.102(6) Uani 1 1 d . . .
H12E H 0.6764 0.3073 0.0511 0.122 Uiso 1 1 calc R . .
C126 C 0.7198(6) 0.2334(8) 0.0943(8) 0.086(5) Uani 1 1 d . . .
H12F H 0.7434 0.2526 0.0981 0.103 Uiso 1 1 calc R . .

loop_
_atom_site_aniso_label
_atom_site_aniso_U_11
_atom_site_aniso_U_22
_atom_site_aniso_U_33
_atom_site_aniso_U_23
_atom_site_aniso_U_13
_atom_site_aniso_U_12
Pt 0.0600(3) 0.0536(3) 0.0587(3) -0.0025(3) 0.0411(3) -0.0070(3)
Ag1 0.0949(9) 0.0796(8) 0.0632(7) 0.0004(6) 0.0534(7) 0.0172(7)
Ag2 0.0599(10) 0.0791(11) 0.0749(11) 0.0010(9) 0.0405(9) -0.0003(8)
Sb1 0.1578(13) 0.0952(10) 0.1225(11) -0.0321(8) 0.1140(11) -0.0471(9)
Sb2 0.0752(10) 0.0912(12) 0.0743(10) 0.000 0.0379(9) 0.000
P1 0.076(3) 0.060(2) 0.061(2) -0.0013(18) 0.047(2) 0.0012(19)
P2 0.061(2) 0.054(2) 0.054(2) -0.0024(16) 0.0366(18) -0.0071(17)
P3 0.074(3) 0.065(2) 0.059(2) -0.0023(18) 0.044(2) 0.000(2)
P4 0.065(2) 0.056(2) 0.064(2) -0.0047(17) 0.047(2) -0.0074(17)
F11 0.67(15) 0.18(6) 0.31(9) 0.01(5) 0.36(10) -0.12(7)
F12 0.30(8) 0.34(11) 0.29(10) -0.15(9) 0.24(9) -0.10(7)
F13 0.27(6) 0.29(9) 0.25(8) 0.14(7) 0.13(6) 0.02(5)
F14 0.38(8) 0.44(12) 0.51(12) -0.41(11) 0.41(10) -0.29(8)
F11' 0.39(7) 0.34(7) 0.17(3) -0.11(4) 0.24(5) -0.22(6)
F12' 0.33(8) 0.19(5) 0.13(5) 0.01(3) 0.10(4) 0.10(5)
F13' 0.39(8) 0.33(7) 0.15(3) -0.14(4) 0.20(4) -0.29(7)
F14' 0.37(7) 0.12(3) 0.32(8) -0.05(4) 0.21(6) 0.01(3)
F15 0.24(2) 0.35(3) 0.23(2) -0.10(2) 0.182(19) -0.16(2)
F16 0.156(13) 0.226(18) 0.206(16) -0.061(14) 0.119(13) -0.071(13)
F21 0.094(8) 0.216(16) 0.130(10) 0.020(10) 0.056(8) 0.023(9)
F22 0.143(14) 0.64(6) 0.108(12) -0.02(2) 0.077(11) -0.01(2)
F23 0.09(2) 0.131(18) 0.17(3) -0.04(2) 0.057(15) 0.004(16)
F24 0.13(3) 0.104(15) 0.17(3) 0.04(2) 0.074(17) -0.018(18)
C1 0.074(10) 0.068(9) 0.078(10) -0.018(8) 0.060(9) -0.022(8)
C2 0.078(10) 0.059(8) 0.077(9) -0.006(7) 0.058(9) -0.004(7)
C11 0.055(8) 0.054(8) 0.063(8) -0.001(6) 0.040(7) -0.007(6)
C12 0.060(9) 0.063(9) 0.068(9) -0.003(7) 0.046(8) -0.007(7)
C13 0.061(9) 0.056(8) 0.063(9) 0.003(7) 0.035(8) -0.012(7)
C14 0.090(13) 0.086(13) 0.114(15) 0.050(11) 0.056(12) 0.023(11)
C15 0.056(11) 0.091(14) 0.19(2) 0.063(15) 0.049(13) -0.002(10)
C16 0.045(10) 0.125(18) 0.160(19) 0.040(15) 0.045(12) -0.012(11)
C17 0.090(13) 0.067(11) 0.114(14) 0.041(10) 0.052(12) -0.005(9)
C18 0.073(10) 0.066(10) 0.098(12) 0.012(9) 0.058(10) -0.008(8)
C31 0.080(10) 0.062(9) 0.065(9) -0.004(7) 0.059(8) -0.003(8)
C32 0.060(9) 0.084(11) 0.069(9) -0.008(8) 0.045(8) -0.010(8)
C33 0.058(9) 0.069(9) 0.075(10) 0.005(8) 0.042(9) -0.011(8)
C34 0.085(13) 0.128(17) 0.092(13) 0.004(12) 0.042(11) -0.045(12)
C35 0.126(18) 0.114(16) 0.15(2) 0.021(14) 0.097(17) -0.034(14)
C36 0.063(10) 0.083(12) 0.103(13) 0.017(10) 0.047(10) -0.018(9)
C37 0.070(11) 0.119(15) 0.084(12) 0.021(11) 0.029(10) -0.033(11)
C38 0.079(12) 0.078(11) 0.090(12) 0.013(9) 0.039(11) -0.023(9)
C51 0.066(10) 0.076(10) 0.075(10) 0.005(8) 0.044(8) 0.004(8)
C52 0.139(18) 0.049(10) 0.19(2) -0.004(11) 0.124(18) 0.002(10)
C53 0.19(3) 0.073(15) 0.23(3) 0.005(17) 0.16(3) 0.011(16)
C54 0.18(3) 0.062(14) 0.13(2) 0.014(13) 0.080(19) -0.001(15)
C55 0.21(3) 0.078(15) 0.17(2) -0.004(14) 0.15(2) -0.055(16)
C56 0.114(15) 0.106(15) 0.119(15) -0.015(12) 0.093(14) -0.020(12)
C61 0.094(13) 0.061(9) 0.087(11) -0.014(8) 0.066(11) -0.004(9)
C62 0.106(14) 0.075(12) 0.114(14) -0.005(10) 0.083(13) 0.003(10)
C63 0.16(2) 0.119(19) 0.17(3) -0.001(17) 0.14(2) -0.006(18)
C64 0.18(3) 0.092(17) 0.33(5) -0.02(2) 0.22(4) -0.019(19)
C65 0.12(2) 0.12(2) 0.20(3) -0.02(2) 0.11(2) 0.009(16)
C66 0.115(16) 0.076(12) 0.147(19) -0.023(12) 0.097(16) -0.012(12)
C71 0.062(9) 0.076(10) 0.060(9) -0.013(8) 0.038(8) -0.015(8)
C72 0.087(12) 0.069(10) 0.086(12) 0.029(9) 0.048(10) 0.008(9)
C73 0.105(16) 0.094(15) 0.093(14) 0.035(12) 0.045(13) 0.011(13)
C74 0.108(18) 0.16(2) 0.084(15) 0.030(16) 0.033(13) -0.006(17)
C75 0.089(16) 0.18(3) 0.110(18) 0.001(18) 0.024(14) -0.063(17)
C76 0.099(15) 0.114(17) 0.097(15) 0.024(13) 0.027(13) -0.034(13)
C81 0.071(10) 0.042(7) 0.073(9) -0.006(6) 0.050(8) -0.008(7)
C82 0.102(12) 0.076(11) 0.074(10) -0.009(8) 0.066(10) -0.020(9)
C83 0.131(17) 0.088(12) 0.091(13) 0.010(10) 0.087(14) 0.011(12)
C84 0.099(14) 0.095(14) 0.103(14) 0.002(11) 0.076(13) -0.005(11)
C85 0.063(10) 0.076(11) 0.102(13) 0.015(9) 0.052(10) 0.017(8)
C86 0.074(10) 0.062(9) 0.072(9) 0.001(8) 0.048(9) 0.006(8)
C91 0.100(12) 0.053(9) 0.058(9) 0.000(7) 0.043(9) 0.006(8)
C92 0.133(18) 0.091(15) 0.114(16) -0.011(12) 0.074(15) 0.007(13)
C93 0.22(3) 0.057(14) 0.19(3) 0.011(16) 0.11(3) -0.035(17)
C94 0.20(3) 0.14(3) 0.110(19) -0.001(17) 0.08(2) -0.08(2)
C95 0.17(2) 0.111(19) 0.14(2) 0.002(16) 0.11(2) -0.039(17)
C96 0.155(19) 0.079(13) 0.119(16) 0.001(11) 0.101(16) -0.003(13)
C101 0.068(10) 0.074(10) 0.069(9) 0.003(8) 0.047(8) -0.006(8)
C102 0.092(13) 0.112(15) 0.092(13) -0.015(11) 0.066(12) -0.014(11)
C103 0.069(13) 0.18(2) 0.084(14) -0.020(15) 0.034(12) -0.012(14)
C104 0.092(17) 0.26(4) 0.078(15) -0.053(18) 0.033(14) -0.05(2)
C105 0.16(2) 0.23(3) 0.098(17) -0.075(19) 0.087(18) -0.04(2)
C106 0.098(15) 0.21(2) 0.091(14) -0.067(15) 0.065(13) -0.027(15)
C111 0.076(10) 0.061(9) 0.055(8) -0.002(7) 0.041(8) -0.018(7)
C112 0.066(10) 0.080(11) 0.087(11) 0.000(9) 0.048(9) -0.016(8)
C113 0.076(12) 0.123(16) 0.102(14) -0.007(12) 0.055(11) -0.029(11)
C114 0.14(2) 0.117(17) 0.056(11) -0.035(11) 0.036(13) -0.014(15)
C115 0.106(16) 0.115(17) 0.103(16) -0.027(13) 0.065(14) -0.008(14)
C116 0.101(13) 0.094(12) 0.068(10) -0.021(9) 0.058(10) -0.026(10)
C121 0.057(9) 0.079(11) 0.074(10) 0.006(8) 0.046(8) 0.000(8)
C122 0.079(14) 0.113(17) 0.20(3) 0.051(17) 0.077(16) 0.026(13)
C123 0.117(19) 0.13(2) 0.32(4) 0.09(2) 0.16(2) 0.012(16)
C124 0.106(16) 0.124(18) 0.18(2) 0.045(16) 0.108(17) 0.036(14)
C125 0.107(15) 0.075(12) 0.136(17) 0.046(11) 0.083(14) 0.041(11)
C126 0.096(13) 0.063(10) 0.116(14) 0.025(10) 0.075(12) 0.012(9)

loop_
_atom_type_symbol
_atom_type_description
_atom_type_scat_dispersion_real
_atom_type_scat_dispersion_imag
_atom_type_scat_source
C C 0.0033 0.0016 'International Tables Vol C Tables 4.2.6.8 and 6.1.1.4'
H H 0.0000 0.0000 'International Tables Vol C Tables 4.2.6.8 and 6.1.1.4'
O O 0.0106 0.0060 'International Tables Vol C Tables 4.2.6.8 and 6.1.1.4'
F F 0.0171 0.0103 'International Tables Vol C Tables 4.2.6.8 and 6.1.1.4'
P P 0.1023 0.0942 'International Tables Vol C Tables 4.2.6.8 and 6.1.1.4'
Cl Cl 0.1484 0.1585 'International Tables Vol C Tables 4.2.6.8 and 6.1.1.4'
Ag Ag -0.8971 1.1015 'International Tables Vol C Tables 4.2.6.8 and 6.1.1.4'
Sb Sb -0.5866 1.5461 'International Tables Vol C Tables 4.2.6.8 and 6.1.1.4'
Pt Pt -1.7033 8.3905 'International Tables Vol C Tables 4.2.6.8 and 6.1.1.4'

loop_
_geom_angle_atom_site_label_1
_geom_angle_atom_site_label_2
_geom_angle_atom_site_label_3
_geom_angle
_geom_angle_site_symmetry_1
_geom_angle_site_symmetry_3
C31 Pt C11 171.7(6) . .
C31 Pt P4 86.5(4) . .
C11 Pt P4 94.0(4) . .
C31 Pt P2 86.6(4) . .
C11 Pt P2 93.2(4) . .
P4 Pt P2 172.59(12) . .
C31 Pt Ag1 66.3(4) . .
C11 Pt Ag1 122.0(4) . .
P4 Pt Ag1 87.75(10) . .
P2 Pt Ag1 86.94(9) . .
P3 Ag1 P1 161.26(15) . .
P3 Ag1 Pt 94.09(10) . .
P1 Ag1 Pt 94.80(10) . .
C12 Ag2 C12 180.0(6) . 7_655
C12 Ag2 C11 31.5(4) . .
C12 Ag2 C11 148.5(4) 7_655 .
C12 Ag2 C11 148.5(4) . 7_655
C12 Ag2 C11 31.5(4) 7_655 7_655
C11 Ag2 C11 180.0(15) . 7_655
F12' Sb1 F14' 173.9(19) . .
F12' Sb1 F14 118(4) . .
F14' Sb1 F14 59(3) . .
F12' Sb1 F11 126(4) . .
F14' Sb1 F11 56(3) . .
F14 Sb1 F11 115(4) . .
F12' Sb1 F11' 84(4) . .
F14' Sb1 F11' 98(3) . .
F14 Sb1 F11' 157(4) . .
F11 Sb1 F11' 42(2) . .
F12' Sb1 F13 31(4) . .
F14' Sb1 F13 146(5) . .
F14 Sb1 F13 87(5) . .
F11 Sb1 F13 157(5) . .
F11' Sb1 F13 115(5) . .
F12' Sb1 F12 39(4) . .
F14' Sb1 F12 143(4) . .
F14 Sb1 F12 157(4) . .
F11 Sb1 F12 87(3) . .
F11' Sb1 F12 45(3) . .
F13 Sb1 F12 70(6) . .
F12' Sb1 F13' 82(3) . .
F14' Sb1 F13' 95(3) . .
F14 Sb1 F13' 36(3) . .
F11 Sb1 F13' 151(3) . .
F11' Sb1 F13' 165(3) . .
F13 Sb1 F13' 51(5) . .
F12 Sb1 F13' 121(4) . .
F12' Sb1 F16 88.1(13) . .
F14' Sb1 F16 97.5(15) . .
F14 Sb1 F16 95.6(11) . .
F11 Sb1 F16 94.6(14) . .
F11' Sb1 F16 91.4(11) . .
F13 Sb1 F16 89.3(12) . .
F12 Sb1 F16 88.5(11) . .
F13' Sb1 F16 93.0(10) . .
F12' Sb1 F15 92.4(14) . .
F14' Sb1 F15 82.0(15) . .
F14 Sb1 F15 84.4(11) . .
F11 Sb1 F15 84.9(14) . .
F11' Sb1 F15 88.4(11) . .
F13 Sb1 F15 91.3(14) . .
F12 Sb1 F15 91.7(12) . .
F13' Sb1 F15 87.3(10) . .
F16 Sb1 F15 179.4(13) . .
F22 Sb2 F22 178(2) 2_755 .
F22 Sb2 F23 108.2(17) 2_755 .
F22 Sb2 F23 74.1(15) . .
F22 Sb2 F23 74.1(15) 2_755 2_755
F22 Sb2 F23 108.2(17) . 2_755
F23 Sb2 F23 40.1(18) . 2_755
F22 Sb2 F24 72.7(15) 2_755 2_755
F22 Sb2 F24 105.0(16) . 2_755
F23 Sb2 F24 178.9(12) . 2_755
F23 Sb2 F24 141.0(13) 2_755 2_755
F22 Sb2 F24 105.0(16) 2_755 .
F22 Sb2 F24 72.7(15) . .
F23 Sb2 F24 141.0(13) . .
F23 Sb2 F24 178.9(12) 2_755 .
F24 Sb2 F24 37.9(17) 2_755 .
F22 Sb2 F21 93.2(8) 2_755 .
F22 Sb2 F21 86.8(8) . .
F23 Sb2 F21 99.3(10) . .
F23 Sb2 F21 80.7(10) 2_755 .
F24 Sb2 F21 81.3(12) 2_755 .
F24 Sb2 F21 98.7(11) . .
F22 Sb2 F21 86.8(8) 2_755 2_755
F22 Sb2 F21 93.2(8) . 2_755
F23 Sb2 F21 80.7(10) . 2_755
F23 Sb2 F21 99.3(10) 2_755 2_755
F24 Sb2 F21 98.7(12) 2_755 2_755
F24 Sb2 F21 81.3(12) . 2_755
F21 Sb2 F21 180.0(11) . 2_755
Cl01 C01 Cl02 94.7(16) . .
Cl01 C01 H01A 112.8 . .
Cl02 C01 H01A 112.8 . .
Cl01 C01 H01B 112.8 . .
Cl02 C01 H01B 112.8 . .
H01A C01 H01B 110.2 . .
C61 P1 C51 106.0(7) . .
C61 P1 C1 107.7(7) . .
C51 P1 C1 103.0(7) . .
C61 P1 Ag1 121.2(6) . .
C51 P1 Ag1 110.3(5) . .
C1 P1 Ag1 107.2(5) . .
C71 P2 C81 105.3(7) . .
C71 P2 C1 105.6(7) . .
C81 P2 C1 102.1(6) . .
C71 P2 Pt 109.9(5) . .
C81 P2 Pt 118.5(5) . .
C1 P2 Pt 114.4(4) . .
C2 P3 C91 102.8(7) . .
C2 P3 C101 107.0(7) . .
C91 P3 C101 105.1(7) . .
C2 P3 Ag1 108.8(5) . .
C91 P3 Ag1 111.8(5) . .
C101 P3 Ag1 120.1(5) . .
C111 P4 C121 104.7(7) . .
C111 P4 C2 100.4(6) . .
C121 P4 C2 104.6(7) . .
C111 P4 Pt 119.5(5) . .
C121 P4 Pt 112.0(5) . .
C2 P4 Pt 114.0(5) . .
F23 F23 Sb2 69.9(9) 2_755 .
F24 F24 Sb2 71.0(9) 2_755 .
P1 C1 P2 113.8(7) . .
P1 C1 H1A 108.8 . .
P2 C1 H1A 108.8 . .
P1 C1 H1B 108.8 . .
P2 C1 H1B 108.8 . .
H1A C1 H1B 107.7 . .
P3 C2 P4 115.5(7) . .
P3 C2 H2A 108.4 . .
P4 C2 H2A 108.4 . .
P3 C2 H2B 108.4 . .
P4 C2 H2B 108.4 . .
H2A C2 H2B 107.5 . .
O1 C02 O2 100(6) . .
C12 C11 Pt 174.7(12) . .
C12 C11 Ag2 73.2(9) . .
Pt C11 Ag2 112.1(6) . .
C11 C12 C13 165.6(15) . .
C11 C12 Ag2 75.3(9) . .
C13 C12 Ag2 119.1(10) . .
C18 C13 C14 116.7(14) . .
C18 C13 C12 124.3(13) . .
C14 C13 C12 119.0(14) . .
C15 C14 C13 123.0(15) . .
C15 C14 H14A 118.5 . .
C13 C14 H14A 118.5 . .
C16 C15 C14 118.6(17) . .
C16 C15 H15A 120.7 . .
C14 C15 H15A 120.7 . .
C15 C16 C17 120.6(16) . .
C15 C16 C19 116.6(17) . .
C17 C16 C19 122.6(18) . .
C16 C17 C18 121.2(15) . .
C16 C17 H17A 119.4 . .
C18 C17 H17A 119.4 . .
C13 C18 C17 119.8(15) . .
C13 C18 H18A 120.1 . .
C17 C18 H18A 120.1 . .
C21 C19 C20 108.2(19) . .
C21 C19 C20' 122(4) . .
C20 C19 C20' 42.1(19) . .
C21 C19 C22' 47(2) . .
C20 C19 C22' 130(4) . .
C20' C19 C22' 107(2) . .
C21 C19 C21' 57.9(19) . .
C20 C19 C21' 65.4(18) . .
C20' C19 C21' 104.8(19) . .
C22' C19 C21' 104.9(19) . .
C21 C19 C22 105.3(18) . .
C20 C19 C22 104.6(18) . .
C20' C19 C22 62.7(19) . .
C22' C19 C22 60.1(19) . .
C21' C19 C22 152(4) . .
C21 C19 C16 115(3) . .
C20 C19 C16 114(3) . .
C20' C19 C16 123(3) . .
C22' C19 C16 115(3) . .
C21' C19 C16 100(3) . .
C22 C19 C16 108(3) . .
C19 C20 H20A 109.5 . .
C19 C20 H20B 109.5 . .
H20A C20 H20B 109.5 . .
C19 C20 H20C 109.5 . .
H20A C20 H20C 109.5 . .
H20B C20 H20C 109.5 . .
C19 C20' H20D 109.5 . .
C19 C20' H20E 109.5 . .
H20D C20' H20E 109.5 . .
C19 C20' H20F 109.5 . .
H20D C20' H20F 109.5 . .
H20E C20' H20F 109.5 . .
C19 C21 H21A 109.5 . .
C19 C21 H21B 109.5 . .
H21A C21 H21B 109.5 . .
C19 C21 H21C 109.5 . .
H21A C21 H21C 109.5 . .
H21B C21 H21C 109.5 . .
C19 C21' H21D 109.5 . .
C19 C21' H21E 109.5 . .
H21D C21' H21E 109.5 . .
C19 C21' H21F 109.5 . .
H21D C21' H21F 109.5 . .
H21E C21' H21F 109.5 . .
C19 C22 H22A 109.5 . .
C19 C22 H22B 109.5 . .
H22A C22 H22B 109.5 . .
C19 C22 H22C 109.5 . .
H22A C22 H22C 109.5 . .
H22B C22 H22C 109.5 . .
C19 C22' H22D 109.5 . .
C19 C22' H22E 109.5 . .
H22D C22' H22E 109.5 . .
C19 C22' H22F 109.5 . .
H22D C22' H22F 109.5 . .
H22E C22' H22F 109.5 . .
C32 C31 Pt 173.1(14) . .
C31 C32 C33 175.0(17) . .
C38 C33 C34 116.2(15) . .
C38 C33 C32 121.5(14) . .
C34 C33 C32 121.9(15) . .
C33 C34 C35 120.2(18) . .
C33 C34 H34A 119.9 . .
C35 C34 H34A 119.9 . .
C36 C35 C34 122.5(19) . .
C36 C35 H35A 118.7 . .
C34 C35 H35A 118.7 . .
C37 C36 C35 115.5(16) . .
C37 C36 C39 121.3(17) . .
C35 C36 C39 123.2(16) . .
C36 C37 C38 123.7(17) . .
C36 C37 H37A 118.2 . .
C38 C37 H37A 118.2 . .
C33 C38 C37 121.1(16) . .
C33 C38 H38A 119.5 . .
C37 C38 H38A 119.5 . .
C36 C39 C40' 115(2) . .
C36 C39 C41 116(3) . .
C40' C39 C41 126(4) . .
C36 C39 C42 108(3) . .
C40' C39 C42 70(2) . .
C41 C39 C42 109.1(17) . .
C36 C39 C41' 108(2) . .
C40' C39 C41' 109.4(15) . .
C41 C39 C41' 37(2) . .
C42 C39 C41' 140(3) . .
C36 C39 C42' 108(2) . .
C40' C39 C42' 108.8(15) . .
C41 C39 C42' 71(2) . .
C42 C39 C42' 43(2) . .
C41' C39 C42' 107.4(15) . .
C36 C39 C40 108(2) . .
C40' C39 C40 37(2) . .
C41 C39 C40 108.0(17) . .
C42 C39 C40 107.5(17) . .
C41' C39 C40 78(2) . .
C42' C39 C40 139(3) . .
C39 C40 H40A 109.5 . .
C39 C40 H40B 109.5 . .
H40A C40 H40B 109.5 . .
C39 C40 H40C 109.5 . .
H40A C40 H40C 109.5 . .
H40B C40 H40C 109.5 . .
C39 C40' H40D 109.5 . .
C39 C40' H40E 109.5 . .
H40D C40' H40E 109.5 . .
C39 C40' H40F 109.5 . .
H40D C40' H40F 109.5 . .
H40E C40' H40F 109.5 . .
C39 C41 H41A 109.5 . .
C39 C41 H41B 109.5 . .
H41A C41 H41B 109.5 . .
C39 C41 H41C 109.5 . .
H41A C41 H41C 109.5 . .
H41B C41 H41C 109.5 . .
C39 C41' H41D 109.5 . .
C39 C41' H41E 109.5 . .
H41D C41' H41E 109.5 . .
C39 C41' H41F 109.5 . .
H41D C41' H41F 109.5 . .
H41E C41' H41F 109.5 . .
C39 C42 H42A 109.5 . .
C39 C42 H42B 109.5 . .
H42A C42 H42B 109.5 . .
C39 C42 H42C 109.5 . .
H42A C42 H42C 109.5 . .
H42B C42 H42C 109.5 . .
C39 C42' H42D 109.5 . .
C39 C42' H42E 109.5 . .
H42D C42' H42E 109.5 . .
C39 C42' H42F 109.5 . .
H42D C42' H42F 109.5 . .
H42E C42' H42F 109.5 . .
C52 C51 C56 119.9(16) . .
C52 C51 P1 122.3(13) . .
C56 C51 P1 117.7(13) . .
C51 C52 C53 118(2) . .
C51 C52 H52A 121.1 . .
C53 C52 H52A 121.1 . .
C54 C53 C52 121(2) . .
C54 C53 H53A 119.3 . .
C52 C53 H53A 119.3 . .
C55 C54 C53 118(2) . .
C55 C54 H54A 120.8 . .
C53 C54 H54A 120.8 . .
C54 C55 C56 123(2) . .
C54 C55 H55A 118.3 . .
C56 C55 H55A 118.3 . .
C55 C56 C51 119(2) . .
C55 C56 H56A 120.6 . .
C51 C56 H56A 120.6 . .
C66 C61 C62 118.1(17) . .
C66 C61 P1 118.8(14) . .
C62 C61 P1 123.1(15) . .
C63 C62 C61 123(2) . .
C63 C62 H62A 118.6 . .
C61 C62 H62A 118.6 . .
C64 C63 C62 117(2) . .
C64 C63 H63A 121.4 . .
C62 C63 H63A 121.4 . .
C63 C64 C65 122(3) . .
C63 C64 H64A 119.0 . .
C65 C64 H64A 119.0 . .
C64 C65 C66 120(3) . .
C64 C65 H65A 120.0 . .
C66 C65 H65A 120.0 . .
C61 C66 C65 120(2) . .
C61 C66 H66A 120.2 . .
C65 C66 H66A 120.2 . .
C72 C71 C76 117.2(16) . .
C72 C71 P2 121.1(12) . .
C76 C71 P2 121.4(13) . .
C71 C72 C73 123.0(17) . .
C71 C72 H72A 118.5 . .
C73 C72 H72A 118.5 . .
C74 C73 C72 120.5(19) . .
C74 C73 H73A 119.7 . .
C72 C73 H73A 119.7 . .
C73 C74 C75 119(2) . .
C73 C74 H74A 120.4 . .
C75 C74 H74A 120.4 . .
C74 C75 C76 121(2) . .
C74 C75 H75A 119.3 . .
C76 C75 H75A 119.3 . .
C71 C76 C75 118.7(19) . .
C71 C76 H76A 120.6 . .
C75 C76 H76A 120.6 . .
C82 C81 C86 118.4(14) . .
C82 C81 P2 121.0(11) . .
C86 C81 P2 120.1(11) . .
C81 C82 C83 120.3(16) . .
C81 C82 H82A 119.9 . .
C83 C82 H82A 119.9 . .
C84 C83 C82 119.5(16) . .
C84 C83 H83A 120.2 . .
C82 C83 H83A 120.2 . .
C85 C84 C83 120.0(17) . .
C85 C84 H84A 120.0 . .
C83 C84 H84A 120.0 . .
C84 C85 C86 122.1(17) . .
C84 C85 H85A 119.0 . .
C86 C85 H85A 119.0 . .
C85 C86 C81 119.6(15) . .
C85 C86 H86A 120.2 . .
C81 C86 H86A 120.2 . .
C96 C91 C92 118.5(18) . .
C96 C91 P3 121.9(13) . .
C92 C91 P3 119.6(16) . .
C91 C92 C93 119(2) . .
C91 C92 H92A 120.5 . .
C93 C92 H92A 120.5 . .
C94 C93 C92 124(3) . .
C94 C93 H93A 118.1 . .
C92 C93 H93A 118.1 . .
C93 C94 C95 117(3) . .
C93 C94 H94A 121.3 . .
C95 C94 H94A 121.3 . .
C96 C95 C94 121(3) . .
C96 C95 H95A 119.7 . .
C94 C95 H95A 119.7 . .
C91 C96 C95 121(2) . .
C91 C96 H96A 119.7 . .
C95 C96 H96A 119.7 . .
C106 C101 C102 119.5(16) . .
C106 C101 P3 122.3(13) . .
C102 C101 P3 118.1(12) . .
C103 C102 C101 121.3(18) . .
C103 C102 H10A 119.4 . .
C101 C102 H10A 119.4 . .
C104 C103 C102 120(2) . .
C104 C103 H10B 120.1 . .
C102 C103 H10B 120.1 . .
C103 C104 C105 122(2) . .
C103 C104 H10C 119.0 . .
C105 C104 H10C 119.0 . .
C104 C105 C106 121(2) . .
C104 C105 H10D 119.7 . .
C106 C105 H10D 119.7 . .
C101 C106 C105 116.3(19) . .
C101 C106 H10E 121.8 . .
C105 C106 H10E 121.8 . .
C116 C111 C112 119.8(14) . .
C116 C111 P4 120.7(12) . .
C112 C111 P4 119.4(12) . .
C111 C112 C113 118.5(16) . .
C111 C112 H11B 120.8 . .
C113 C112 H11B 120.8 . .
C112 C113 C114 117.9(18) . .
C112 C113 H11C 121.0 . .
C114 C113 H11C 121.0 . .
C115 C114 C113 121.8(18) . .
C115 C114 H11D 119.1 . .
C113 C114 H11D 119.1 . .
C116 C115 C114 118(2) . .
C116 C115 H11E 120.8 . .
C114 C115 H11E 120.8 . .
C115 C116 C111 123.3(18) . .
C115 C116 H11F 118.3 . .
C111 C116 H11F 118.3 . .
C122 C121 C126 118.3(16) . .
C122 C121 P4 122.4(14) . .
C126 C121 P4 119.1(12) . .
C121 C122 C123 121(2) . .
C121 C122 H12B 119.6 . .
C123 C122 H12B 119.6 . .
C124 C123 C122 118(2) . .
C124 C123 H12C 121.0 . .
C122 C123 H12C 121.0 . .
C125 C124 C123 123(2) . .
C125 C124 H12D 118.7 . .
C123 C124 H12D 118.7 . .
C124 C125 C126 117.0(17) . .
C124 C125 H12E 121.5 . .
C126 C125 H12E 121.5 . .
C121 C126 C125 123.1(17) . .
C121 C126 H12F 118.5 . .
C125 C126 H12F 118.5 . .

loop_
_geom_bond_atom_site_label_1
_geom_bond_atom_site_label_2
_geom_bond_distance
_geom_bond_site_symmetry_2
Pt C31 1.989(14) .
Pt C11 1.995(13) .
Pt P4 2.323(3) .
Pt P2 2.335(4) .
Pt Ag1 3.0018(13) .
Ag1 P3 2.399(4) .
Ag1 P1 2.400(4) .
Ag2 C12 2.303(14) .
Ag2 C12 2.303(14) 7_655
Ag2 C11 2.327(13) .
Ag2 C11 2.327(13) 7_655
Sb1 F12' 1.72(6) .
Sb1 F14' 1.73(4) .
Sb1 F14 1.790(18) .
Sb1 F11 1.795(19) .
Sb1 F11' 1.80(3) .
Sb1 F13 1.802(19) .
Sb1 F12 1.804(19) .
Sb1 F13' 1.81(3) .
Sb1 F16 1.806(12) .
Sb1 F15 1.814(14) .
Sb2 F22 1.748(17) 2_755
Sb2 F22 1.748(17) .
Sb2 F23 1.82(2) .
Sb2 F23 1.82(2) 2_755
Sb2 F24 1.84(2) 2_755
Sb2 F24 1.84(2) .
Sb2 F21 1.849(12) .
Sb2 F21 1.849(12) 2_755
Cl01 C01 1.759(19) .
C01 Cl02 1.781(19) .
C01 H01A 0.9700 .
C01 H01B 0.9700 .
P1 C61 1.810(17) .
P1 C51 1.828(16) .
P1 C1 1.830(15) .
P2 C71 1.806(15) .
P2 C81 1.809(14) .
P2 C1 1.851(14) .
P3 C2 1.827(15) .
P3 C91 1.844(17) .
P3 C101 1.845(15) .
P4 C111 1.816(14) .
P4 C121 1.822(15) .
P4 C2 1.836(14) .
F23 F23 1.25(5) 2_755
F24 F24 1.20(5) 2_755
O1 C02 1.43(2) .
O2 C02 1.44(2) .
C1 H1A 0.9700 .
C1 H1B 0.9700 .
C2 H2A 0.9700 .
C2 H2B 0.9700 .
C11 C12 1.256(17) .
C12 C13 1.433(18) .
C13 C18 1.382(19) .
C13 C14 1.41(2) .
C14 C15 1.37(2) .
C14 H14A 0.9300 .
C15 C16 1.35(3) .
C15 H15A 0.9300 .
C16 C17 1.37(2) .
C16 C19 1.58(3) .
C17 C18 1.39(2) .
C17 H17A 0.9300 .
C18 H18A 0.9300 .
C19 C21 1.53(2) .
C19 C20 1.55(2) .
C19 C20' 1.55(2) .
C19 C22' 1.55(2) .
C19 C21' 1.57(2) .
C19 C22 1.58(2) .
C20 H20A 0.9600 .
C20 H20B 0.9600 .
C20 H20C 0.9600 .
C20' H20D 0.9600 .
C20' H20E 0.9600 .
C20' H20F 0.9600 .
C21 H21A 0.9600 .
C21 H21B 0.9600 .
C21 H21C 0.9600 .
C21' H21D 0.9600 .
C21' H21E 0.9600 .
C21' H21F 0.9600 .
C22 H22A 0.9600 .
C22 H22B 0.9600 .
C22 H22C 0.9600 .
C22' H22D 0.9600 .
C22' H22E 0.9600 .
C22' H22F 0.9600 .
C31 C32 1.234(18) .
C32 C33 1.43(2) .
C33 C38 1.34(2) .
C33 C34 1.38(2) .
C34 C35 1.38(2) .
C34 H34A 0.9300 .
C35 C36 1.35(3) .
C35 H35A 0.9300 .
C36 C37 1.32(2) .
C36 C39 1.52(3) .
C37 C38 1.38(2) .
C37 H37A 0.9300 .
C38 H38A 0.9300 .
C39 C40' 1.53(2) .
C39 C41 1.54(2) .
C39 C42 1.54(2) .
C39 C41' 1.54(2) .
C39 C42' 1.55(2) .
C39 C40 1.55(2) .
C40 H40A 0.9600 .
C40 H40B 0.9600 .
C40 H40C 0.9600 .
C40' H40D 0.9600 .
C40' H40E 0.9600 .
C40' H40F 0.9600 .
C41 H41A 0.9600 .
C41 H41B 0.9600 .
C41 H41C 0.9600 .
C41' H41D 0.9600 .
C41' H41E 0.9600 .
C41' H41F 0.9600 .
C42 H42A 0.9600 .
C42 H42B 0.9600 .
C42 H42C 0.9600 .
C42' H42D 0.9600 .
C42' H42E 0.9600 .
C42' H42F 0.9600 .
C51 C52 1.37(2) .
C51 C56 1.43(2) .
C52 C53 1.43(3) .
C52 H52A 0.9300 .
C53 C54 1.41(3) .
C53 H53A 0.9300 .
C54 C55 1.32(3) .
C54 H54A 0.9300 .
C55 C56 1.38(3) .
C55 H55A 0.9300 .
C56 H56A 0.9300 .
C61 C66 1.36(2) .
C61 C62 1.38(2) .
C62 C63 1.36(3) .
C62 H62A 0.9300 .
C63 C64 1.34(4) .
C63 H63A 0.9300 .
C64 C65 1.36(4) .
C64 H64A 0.9300 .
C65 C66 1.37(3) .
C65 H65A 0.9300 .
C66 H66A 0.9300 .
C71 C72 1.36(2) .
C71 C76 1.38(2) .
C72 C73 1.37(2) .
C72 H72A 0.9300 .
C73 C74 1.33(3) .
C73 H73A 0.9300 .
C74 C75 1.35(3) .
C74 H74A 0.9300 .
C75 C76 1.42(3) .
C75 H75A 0.9300 .
C76 H76A 0.9300 .
C81 C82 1.386(19) .
C81 C86 1.402(19) .
C82 C83 1.41(2) .
C82 H82A 0.9300 .
C83 C84 1.37(2) .
C83 H83A 0.9300 .
C84 C85 1.35(2) .
C84 H84A 0.9300 .
C85 C86 1.37(2) .
C85 H85A 0.9300 .
C86 H86A 0.9300 .
C91 C96 1.36(2) .
C91 C92 1.38(2) .
C92 C93 1.38(3) .
C92 H92A 0.9300 .
C93 C94 1.30(4) .
C93 H93A 0.9300 .
C94 C95 1.41(4) .
C94 H94A 0.9300 .
C95 C96 1.36(3) .
C95 H95A 0.9300 .
C96 H96A 0.9300 .
C101 C106 1.35(2) .
C101 C102 1.40(2) .
C102 C103 1.34(2) .
C102 H10A 0.9300 .
C103 C104 1.32(3) .
C103 H10B 0.9300 .
C104 C105 1.33(3) .
C104 H10C 0.9300 .
C105 C106 1.44(3) .
C105 H10D 0.9300 .
C106 H10E 0.9300 .
C111 C116 1.37(2) .
C111 C112 1.41(2) .
C112 C113 1.41(2) .
C112 H11B 0.9300 .
C113 C114 1.43(3) .
C113 H11C 0.9300 .
C114 C115 1.36(3) .
C114 H11D 0.9300 .
C115 C116 1.34(2) .
C115 H11E 0.9300 .
C116 H11F 0.9300 .
C121 C122 1.32(2) .
C121 C126 1.35(2) .
C122 C123 1.39(3) .
C122 H12B 0.9300 .
C123 C124 1.36(3) .
C123 H12C 0.9300 .
C124 C125 1.31(3) .
C124 H12D 0.9300 .
C125 C126 1.38(2) .
C125 H12E 0.9300 .
C126 H12F 0.9300 .
